data_4312464
loop_
_publ_author_name
'Zhimin Dai'
'Zhan Shi'
'Guanghua Li'
'Dong Zhang'
'Wensheng Fu'
'Haiying Jin'
'Wei Xu'
'Shouhua Feng'

_publ_contact_author
;
      Feng,Shouhua
      College of Chemistry
      Jilin University
      Changchun, 130023
      P. R. China
;
_publ_section_title
;
 Hydrothermal Syntheses, Crystal Structures, and Magnetic Properties of
 Inorganic-Organic Hybrid Vanadium Selenites with Zero- to
 Three-Dimensional Structures: (1,10-Phenanthroline)2V2SeO7,
 (2,2'-Bipyridine)VSeO4, (4,4'-Bipyridine)V2Se2O8, and
 (4,4'-Bipyridine)2V4Se3O15.H2O
;
_journal_name_full 'Inorganic Chemistry'
_journal_page_first 7396
_journal_page_last 7402
_journal_paper_doi 10.1021/ic030165j
_journal_volume 42
_journal_year 2003
_chemical_formula_moiety 'C10 H8 N2 O4 Se V'
_chemical_formula_sum 'C10 H8 N2 O4 Se V'
_chemical_formula_weight 350.08
_chemical_melting_point ?
_chemical_name_systematic
;
 ?
;
_space_group_IT_number 15
_symmetry_cell_setting monoclinic
_symmetry_space_group_name_Hall '-C 2yc'
_symmetry_space_group_name_H-M 'C 1 2/c 1'
_atom_sites_solution_hydrogens geom
_atom_sites_solution_primary direct
_atom_sites_solution_secondary difmap
_audit_creation_method SHELXL-97
_cell_angle_alpha 90.00
_cell_angle_beta 131.354(3)
_cell_angle_gamma 90.00
_cell_formula_units_Z 8
_cell_length_a 17.0895(12)
_cell_length_b 14.7707(10)
_cell_length_c 11.7657(8)
_cell_measurement_temperature 293(2)
_cell_volume 2229.4(3)
_computing_cell_refinement 'Bruker SMART'
_computing_data_collection 'Bruker SMART'
_computing_data_reduction 'Bruker SAINT'
_computing_molecular_graphics SHELXP-97
_computing_publication_material SHELXTL
_computing_structure_refinement 'SHELXL-97 (Sheldrick, 1997)'
_computing_structure_solution 'SHELXS-97 (Sheldrick, 1990)'
_diffrn_ambient_temperature 293(2)
_diffrn_measured_fraction_theta_full 0.996
_diffrn_measured_fraction_theta_max 0.996
_diffrn_measurement_device_type 'CCD area detector'
_diffrn_measurement_method 'phi and omega scans'
_diffrn_radiation_monochromator graphite
_diffrn_radiation_source 'fine-focus sealed tube'
_diffrn_radiation_type MoK\a
_diffrn_radiation_wavelength 0.71073
_diffrn_reflns_av_R_equivalents 0.0364
_diffrn_reflns_av_sigmaI/netI 0.0358
_diffrn_reflns_limit_h_max 18
_diffrn_reflns_limit_h_min -18
_diffrn_reflns_limit_k_max 13
_diffrn_reflns_limit_k_min -16
_diffrn_reflns_limit_l_max 13
_diffrn_reflns_limit_l_min -12
_diffrn_reflns_number 5114
_diffrn_reflns_theta_full 23.21
_diffrn_reflns_theta_max 23.21
_diffrn_reflns_theta_min 2.10
_diffrn_standards_decay_% none
_diffrn_standards_interval_count none
_diffrn_standards_interval_time none
_diffrn_standards_number none
_exptl_absorpt_coefficient_mu 4.162
_exptl_absorpt_correction_T_max 0.8251
_exptl_absorpt_correction_T_min 0.6593
_exptl_absorpt_correction_type empirical
_exptl_absorpt_process_details SADABS
_exptl_crystal_colour blue-black
_exptl_crystal_density_diffrn 2.086
_exptl_crystal_density_meas ?
_exptl_crystal_density_method 'not measured'
_exptl_crystal_description pillar
_exptl_crystal_F_000 1368
_exptl_crystal_size_max 0.27
_exptl_crystal_size_mid 0.13
_exptl_crystal_size_min 0.13
_refine_diff_density_max 0.383
_refine_diff_density_min -0.277
_refine_diff_density_rms 0.067
_refine_ls_extinction_method none
_refine_ls_goodness_of_fit_ref 0.991
_refine_ls_hydrogen_treatment mixed
_refine_ls_matrix_type full
_refine_ls_number_parameters 163
_refine_ls_number_reflns 1590
_refine_ls_number_restraints 0
_refine_ls_restrained_S_all 0.991
_refine_ls_R_factor_all 0.0348
_refine_ls_R_factor_gt 0.0243
_refine_ls_shift/su_max 0.000
_refine_ls_shift/su_mean 0.000
_refine_ls_structure_factor_coef Fsqd
_refine_ls_weighting_details 'calc w=1/[\s^2^(Fo^2^)+(0.0283P)^2^+0.0000P] where P=(Fo^2^+2Fc^2^)/3'
_refine_ls_weighting_scheme calc
_refine_ls_wR_factor_gt 0.0544
_refine_ls_wR_factor_ref 0.0567
_reflns_number_gt 1300
_reflns_number_total 1590
_reflns_threshold_expression >2sigma(I)
_cod_data_source_file ic030165j_3.cif
_cod_data_source_block Compound2
_cod_depositor_comments
;
The following automatic conversions were performed:
'_symmetry_cell_setting' value 'Monoclinic' changed to 'monoclinic'
according to '/home/adriana/struct/CIF-dictionaries/cif_core.dic'
dictionary named 'cif_core.dic' version 2.4.1 from 2010-06-29.

Automatic conversion script
Id: cif_fix_enum 1555 2011-01-17 13:19:09Z saulius 

The following automatic conversions were performed:

'_chemical_melting_point' value 'not measured' was changed to '?' -
the value is undefined or not given.

Automatic conversion script
Id: cif_fix_values 1569 2011-02-09 13:29:24Z adriana 

The following automatic conversions were performed:

'_exptl_crystal_density_meas' value 'none' was changed to '?' - the
value is perceived as not measured.

Automatic conversion script
Id: cif_fix_values 3008 2015-01-20 13:52:24Z robertas 
;
_cod_database_code 4312464

loop_
_symmetry_equiv_pos_as_xyz
'x, y, z'
'-x, y, -z+1/2'
'x+1/2, y+1/2, z'
'-x+1/2, y+1/2, -z+1/2'
'-x, -y, -z'
'x, -y, z-1/2'
'-x+1/2, -y+1/2, -z'
'x+1/2, -y+1/2, z-1/2'

loop_
_atom_site_label
_atom_site_type_symbol
_atom_site_fract_x
_atom_site_fract_y
_atom_site_fract_z
_atom_site_U_iso_or_equiv
_atom_site_adp_type
_atom_site_occupancy
_atom_site_symmetry_multiplicity
_atom_site_calc_flag
_atom_site_refinement_flags
_atom_site_disorder_assembly
_atom_site_disorder_group
V1 V 0.38102(4) 0.21895(4) 0.29285(6) 0.01904(17) Uani 1 1 d . . .
Se1 Se 0.36275(3) 0.22795(2) 0.00522(4) 0.01980(13) Uani 1 1 d . . .
O1 O 0.36447(18) 0.28659(16) 0.1323(2) 0.0241(6) Uani 1 1 d . . .
O2 O 0.4079(2) 0.11794(17) 0.2789(3) 0.0338(7) Uani 1 1 d . . .
O3 O 0.27491(18) 0.28659(16) -0.1577(2) 0.0262(6) Uani 1 1 d . . .
O4 O 0.47114(18) 0.26495(17) 0.0427(3) 0.0281(6) Uani 1 1 d . . .
N1 N 0.3621(2) 0.3499(2) 0.3767(3) 0.0233(8) Uani 1 1 d . . .
N2 N 0.3788(2) 0.1833(2) 0.4684(3) 0.0230(7) Uani 1 1 d . . .
C1 C 0.3541(3) 0.4324(3) 0.3242(4) 0.0340(10) Uani 1 1 d . . .
H1 H 0.3437 0.4372 0.2361 0.080 Uiso 1 1 calc . . .
C2 C 0.3605(3) 0.5109(3) 0.3925(5) 0.0431(12) Uani 1 1 d . . .
H2 H 0.3541 0.5672 0.3518 0.080 Uiso 1 1 calc . . .
C3 C 0.3764(4) 0.5035(3) 0.5225(5) 0.0466(12) Uani 1 1 d . . .
H3 H 0.3831 0.5554 0.5731 0.080 Uiso 1 1 calc . . .
C4 C 0.3827(3) 0.4189(3) 0.5787(5) 0.0388(11) Uani 1 1 d . . .
H4 H 0.3921 0.4132 0.6658 0.080 Uiso 1 1 calc . . .
C5 C 0.3745(3) 0.3422(3) 0.5022(4) 0.0256(9) Uani 1 1 d . . .
C6 C 0.3773(3) 0.2483(3) 0.5479(4) 0.0244(9) Uani 1 1 d . . .
C7 C 0.3747(3) 0.2266(3) 0.6607(4) 0.0352(10) Uani 1 1 d . . .
H7 H 0.3734 0.2719 0.7144 0.080 Uiso 1 1 calc . . .
C8 C 0.3740(3) 0.1362(4) 0.6912(5) 0.0432(12) Uani 1 1 d . . .
H8 H 0.3730 0.1202 0.7667 0.080 Uiso 1 1 calc . . .
C9 C 0.3748(3) 0.0702(3) 0.6098(5) 0.0419(12) Uani 1 1 d . . .
H9 H 0.3731 0.0093 0.6282 0.080 Uiso 1 1 calc . . .
C10 C 0.3782(3) 0.0957(3) 0.5000(4) 0.0318(10) Uani 1 1 d . . .
H10 H 0.3802 0.0510 0.4463 0.080 Uiso 1 1 calc . . .

loop_
_atom_site_aniso_label
_atom_site_aniso_U_11
_atom_site_aniso_U_22
_atom_site_aniso_U_33
_atom_site_aniso_U_23
_atom_site_aniso_U_13
_atom_site_aniso_U_12
V1 0.0165(3) 0.0236(4) 0.0153(3) -0.0007(3) 0.0098(3) -0.0002(3)
Se1 0.0183(2) 0.0232(2) 0.0168(2) -0.00009(16) 0.01117(17) -0.00074(17)
O1 0.0263(14) 0.0273(15) 0.0211(13) -0.0007(11) 0.0167(12) -0.0008(11)
O2 0.0425(17) 0.0272(16) 0.0320(16) -0.0003(12) 0.0248(14) 0.0048(13)
O3 0.0174(13) 0.0397(17) 0.0167(13) 0.0016(11) 0.0092(11) -0.0024(11)
O4 0.0189(14) 0.0427(16) 0.0221(13) 0.0068(12) 0.0133(11) 0.0023(12)
N1 0.0210(17) 0.026(2) 0.0221(17) -0.0019(13) 0.0139(14) -0.0002(13)
N2 0.0175(16) 0.0289(19) 0.0160(16) 0.0028(14) 0.0083(13) -0.0006(14)
C1 0.038(3) 0.032(3) 0.038(2) -0.002(2) 0.027(2) -0.001(2)
C2 0.056(3) 0.030(3) 0.058(3) -0.001(2) 0.043(3) 0.003(2)
C3 0.058(3) 0.035(3) 0.056(3) -0.014(2) 0.042(3) -0.002(2)
C4 0.041(3) 0.047(3) 0.036(3) -0.006(2) 0.029(2) 0.001(2)
C5 0.019(2) 0.037(2) 0.021(2) -0.0047(17) 0.0127(17) -0.0003(17)
C6 0.017(2) 0.039(3) 0.0161(19) 0.0014(17) 0.0105(17) 0.0006(17)
C7 0.026(2) 0.055(3) 0.024(2) 0.003(2) 0.0159(19) 0.003(2)
C8 0.025(2) 0.075(4) 0.028(2) 0.016(2) 0.017(2) 0.001(2)
C9 0.038(3) 0.042(3) 0.038(3) 0.015(2) 0.022(2) -0.002(2)
C10 0.028(2) 0.031(2) 0.028(2) 0.0058(18) 0.0151(19) -0.0023(18)

loop_
_atom_type_symbol
_atom_type_description
_atom_type_scat_dispersion_real
_atom_type_scat_dispersion_imag
_atom_type_scat_source
C C 0.0033 0.0016 'International Tables Vol C Tables 4.2.6.8 and 6.1.1.4'
H H 0.0000 0.0000 'International Tables Vol C Tables 4.2.6.8 and 6.1.1.4'
N N 0.0061 0.0033 'International Tables Vol C Tables 4.2.6.8 and 6.1.1.4'
O O 0.0106 0.0060 'International Tables Vol C Tables 4.2.6.8 and 6.1.1.4'
V V 0.3005 0.5294 'International Tables Vol C Tables 4.2.6.8 and 6.1.1.4'
Se Se -0.0929 2.2259 'International Tables Vol C Tables 4.2.6.8 and 6.1.1.4'

loop_
_geom_angle_atom_site_label_1
_geom_angle_atom_site_label_2
_geom_angle_atom_site_label_3
_geom_angle
_geom_angle_site_symmetry_1
_geom_angle_site_symmetry_3
_geom_angle_publ_flag
O2 V1 O1 103.98(12) . . ?
O2 V1 O3 101.59(12) . 7 ?
O1 V1 O3 89.24(9) . 7 ?
O2 V1 O4 98.57(12) . 2_655 ?
O1 V1 O4 92.49(10) . 2_655 ?
O3 V1 O4 158.71(10) 7 2_655 ?
O2 V1 N2 93.36(12) . . ?
O1 V1 N2 162.34(11) . . ?
O3 V1 N2 83.95(10) 7 . ?
O4 V1 N2 88.14(10) 2_655 . ?
O2 V1 N1 164.44(12) . . ?
O1 V1 N1 90.73(10) . . ?
O3 V1 N1 83.36(10) 7 . ?
O4 V1 N1 75.41(10) 2_655 . ?
N2 V1 N1 72.34(11) . . ?
O4 Se1 O3 97.43(12) . . ?
O4 Se1 O1 103.03(12) . . ?
O3 Se1 O1 102.73(11) . . ?
Se1 O1 V1 119.08(13) . . ?
Se1 O3 V1 126.48(13) . 7 ?
Se1 O4 V1 126.91(14) . 2_655 ?
C1 N1 C5 118.6(3) . . ?
C1 N1 V1 125.0(3) . . ?
C5 N1 V1 115.8(2) . . ?
C10 N2 C6 118.9(3) . . ?
C10 N2 V1 120.4(3) . . ?
C6 N2 V1 120.6(2) . . ?
N1 C1 C2 123.8(4) . . ?
N1 C1 H1 118.1 . . ?
C2 C1 H1 118.1 . . ?
C3 C2 C1 117.9(4) . . ?
C3 C2 H2 121.0 . . ?
C1 C2 H2 121.0 . . ?
C2 C3 C4 120.0(4) . . ?
C2 C3 H3 120.0 . . ?
C4 C3 H3 120.0 . . ?
C3 C4 C5 118.8(4) . . ?
C3 C4 H4 120.6 . . ?
C5 C4 H4 120.6 . . ?
N1 C5 C4 120.9(4) . . ?
N1 C5 C6 114.9(3) . . ?
C4 C5 C6 124.1(4) . . ?
N2 C6 C7 121.5(4) . . ?
N2 C6 C5 115.2(3) . . ?
C7 C6 C5 123.3(4) . . ?
C8 C7 C6 118.6(4) . . ?
C8 C7 H7 120.7 . . ?
C6 C7 H7 120.7 . . ?
C9 C8 C7 119.9(4) . . ?
C9 C8 H8 120.0 . . ?
C7 C8 H8 120.0 . . ?
C8 C9 C10 118.9(4) . . ?
C8 C9 H9 120.5 . . ?
C10 C9 H9 120.5 . . ?
N2 C10 C9 122.1(4) . . ?
N2 C10 H10 119.0 . . ?
C9 C10 H10 119.0 . . ?

loop_
_geom_bond_atom_site_label_1
_geom_bond_atom_site_label_2
_geom_bond_distance
_geom_bond_site_symmetry_2
_geom_bond_publ_flag
V1 O2 1.601(3) . ?
V1 O1 1.985(2) . ?
V1 O3 2.009(2) 7 ?
V1 O4 2.032(2) 2_655 ?
V1 N2 2.156(3) . ?
V1 N1 2.289(3) . ?
Se1 O4 1.686(2) . ?
Se1 O3 1.696(2) . ?
Se1 O1 1.712(2) . ?
O3 V1 2.009(2) 7 ?
O4 V1 2.032(2) 2_655 ?
N1 C1 1.332(5) . ?
N1 C5 1.350(5) . ?
N2 C10 1.348(5) . ?
N2 C6 1.352(5) . ?
C1 C2 1.374(5) . ?
C1 H1 0.9300 . ?
C2 C3 1.369(6) . ?
C2 H2 0.9300 . ?
C3 C4 1.385(6) . ?
C3 H3 0.9300 . ?
C4 C5 1.395(5) . ?
C4 H4 0.9300 . ?
C5 C6 1.477(5) . ?
C6 C7 1.395(5) . ?
C7 C8 1.385(6) . ?
C7 H7 0.9300 . ?
C8 C9 1.372(6) . ?
C8 H8 0.9300 . ?
C9 C10 1.384(6) . ?
C9 H9 0.9300 . ?
C10 H10 0.9300 . ?
